data_7158028
loop_
_publ_author_name
'Natho, Philipp'
'Yang, Zeyu'
'Allen, Lewis A. T.'
'Rey, Juliette'
'White, Andrew J. P.'
'Parsons, Philip J.'

_publ_section_title
;
 An entry to 2-(cyclobut-1-en-1-yl)-1<i>H</i>-indoles through a
 cyclobutenylation/deprotection cascade.
;
_journal_issue 18
_journal_name_full 'Organic &amp; biomolecular chemistry'
_journal_page_first 4048
_journal_page_last 4053
_journal_paper_doi 10.1039/d1ob00430a
_journal_volume 19
_journal_year 2021
_chemical_formula_moiety 'C13 H13 N O'
_chemical_formula_sum 'C13 H13 N O'
_chemical_formula_weight 199.24
_space_group_crystal_system orthorhombic
_space_group_IT_number 61
_space_group_name_Hall '-P 2ac 2ab'
_space_group_name_H-M_alt 'P b c a'
_atom_sites_solution_hydrogens mixed
_audit_creation_method SHELXL-2018/3
_audit_update_record
;
2021-01-21 deposited with the CCDC.	2021-04-14 downloaded from the CCDC.
;
_cell_angle_alpha 90
_cell_angle_beta 90
_cell_angle_gamma 90
_cell_formula_units_Z 8
_cell_length_a 12.5334(11)
_cell_length_b 9.3516(8)
_cell_length_c 17.8360(15)
_cell_measurement_reflns_used 1440
_cell_measurement_temperature 173(2)
_cell_measurement_theta_max 25.7070
_cell_measurement_theta_min 3.5060
_cell_volume 2090.5(3)
_computing_cell_refinement 'CrysAlisPro, Rigaku OD'
_computing_data_collection 'CrysAlisPro, Rigaku OD'
_computing_data_reduction 'CrysAlisPro, Rigaku OD'
_computing_molecular_graphics 'Bruker SHELXTL'
_computing_publication_material 'CIFTAB-2014 (Sheldrick, 2017)'
_computing_structure_refinement 'SHELXL-2018/3 (Sheldrick, 2018)'
_computing_structure_solution 'SHELXS-2014 (Sheldrick, 2017)'
_diffrn_ambient_temperature 173(2)
_diffrn_detector_area_resol_mean 16.0382
_diffrn_measured_fraction_theta_full 0.999
_diffrn_measured_fraction_theta_max 0.863
_diffrn_measurement_device_type 'Agilent Xcalibur 3 E'
_diffrn_measurement_method 'omega scans'
_diffrn_radiation_type MoK\a
_diffrn_radiation_wavelength 0.71073
_diffrn_reflns_av_R_equivalents 0.0328
_diffrn_reflns_av_unetI/netI 0.0586
_diffrn_reflns_Laue_measured_fraction_full 0.999
_diffrn_reflns_Laue_measured_fraction_max 0.863
_diffrn_reflns_limit_h_max 16
_diffrn_reflns_limit_h_min -16
_diffrn_reflns_limit_k_max 12
_diffrn_reflns_limit_k_min -7
_diffrn_reflns_limit_l_max 21
_diffrn_reflns_limit_l_min -21
_diffrn_reflns_number 2325
_diffrn_reflns_point_group_measured_fraction_full 0.999
_diffrn_reflns_point_group_measured_fraction_max 0.863
_diffrn_reflns_theta_full 25.242
_diffrn_reflns_theta_max 28.136
_diffrn_reflns_theta_min 2.284
_diffrn_source 'Enhance (Mo) X-ray Source'
_exptl_absorpt_coefficient_mu 0.080
_exptl_absorpt_correction_T_max 0.994
_exptl_absorpt_correction_T_min 0.976
_exptl_absorpt_correction_type analytical
_exptl_absorpt_process_details
; 
CrysAlisPro 1.171.39.46 (Rigaku Oxford Diffraction, 2018) 
Analytical numeric absorption correction using a multifaceted crystal 
model based on expressions derived by R.C. Clark & J.S. Reid. 
(Clark, R. C. & Reid, J. S. (1995). Acta Cryst. A51, 887-897) 
Empirical absorption correction using spherical harmonics, 
implemented in SCALE3 ABSPACK scaling algorithm. 
;
_exptl_crystal_colour Colourless
_exptl_crystal_density_diffrn 1.266
_exptl_crystal_description 'blocky needles'
_exptl_crystal_F_000 848
_exptl_crystal_size_max 0.644
_exptl_crystal_size_mid 0.223
_exptl_crystal_size_min 0.074
_refine_diff_density_max 0.155
_refine_diff_density_min -0.179
_refine_diff_density_rms 0.037
_refine_ls_extinction_method none
_refine_ls_goodness_of_fit_ref 0.883
_refine_ls_hydrogen_treatment mixed
_refine_ls_matrix_type full
_refine_ls_number_parameters 142
_refine_ls_number_reflns 2325
_refine_ls_number_restraints 1
_refine_ls_restrained_S_all 0.883
_refine_ls_R_factor_all 0.0916
_refine_ls_R_factor_gt 0.0415
_refine_ls_shift/su_max 0.000
_refine_ls_shift/su_mean 0.000
_refine_ls_structure_factor_coef Fsqd
_refine_ls_weighting_details 'w=1/[\s^2^(Fo^2^)+(0.0508P)^2^] where P=(Fo^2^+2Fc^2^)/3'
_refine_ls_weighting_scheme calc
_refine_ls_wR_factor_gt 0.0860
_refine_ls_wR_factor_ref 0.0951
_reflns_Friedel_coverage 0.000
_reflns_number_gt 1294
_reflns_number_total 2325
_reflns_threshold_expression 'I > 2\s(I)'
_cod_data_source_file d1ob00430a2.cif
_cod_data_source_block 2d
_cod_depositor_comments 'Adding full bibliography for 7158028.cif.'
_cod_database_code 7158028
_shelx_shelxl_version_number 2018/3
_shelx_space_group_comment
; 
The symmetry employed for this shelxl refinement is uniquely defined 
by the following loop, which should always be used as a source of 
symmetry information in preference to the above space-group names. 
They are only intended as comments. 
;

loop_
_space_group_symop_operation_xyz
'x, y, z'
'-x+1/2, -y, z+1/2'
'-x, y+1/2, -z+1/2'
'x+1/2, -y+1/2, -z'
'-x, -y, -z'
'x-1/2, y, -z-1/2'
'x, -y-1/2, z-1/2'
'-x-1/2, y-1/2, z'

loop_
_atom_site_label
_atom_site_type_symbol
_atom_site_fract_x
_atom_site_fract_y
_atom_site_fract_z
_atom_site_U_iso_or_equiv
_atom_site_adp_type
_atom_site_occupancy
_atom_site_site_symmetry_order
_atom_site_calc_flag
_atom_site_refinement_flags_posn
_atom_site_refinement_flags_adp
_atom_site_refinement_flags_occupancy
_atom_site_disorder_assembly
_atom_site_disorder_group
N1 N 1.11276(10) 0.23882(13) 0.68093(7) 0.0329(4) Uani 1 1 d D . . . .
H1 H 1.1652(3) 0.2048(9) 0.7104(3) 0.051(5) Uiso 1 1 d D . . . .
C2 C 1.12862(13) 0.34006(16) 0.62587(9) 0.0298(4) Uani 1 1 d . . . . .
C3 C 1.03158(13) 0.37575(16) 0.59607(9) 0.0336(4) Uani 1 1 d . . . . .
H3A H 1.019480 0.444308 0.557696 0.040 Uiso 1 1 calc R U . . .
C4 C 0.95195(13) 0.29245(16) 0.63248(8) 0.0295(4) Uani 1 1 d . . . . .
C5 C 0.84098(13) 0.27832(16) 0.62364(9) 0.0328(4) Uani 1 1 d . . . . .
H5A H 0.803022 0.337100 0.589350 0.039 Uiso 1 1 calc R U . . .
C6 C 0.78891(13) 0.17727(17) 0.66590(9) 0.0330(4) Uani 1 1 d . . . . .
C7 C 0.84397(14) 0.09136(17) 0.71735(9) 0.0361(4) Uani 1 1 d . . . . .
H7A H 0.805569 0.022377 0.745644 0.043 Uiso 1 1 calc R U . . .
C8 C 0.95189(14) 0.10444(16) 0.72785(9) 0.0361(4) Uani 1 1 d . . . . .
H8A H 0.988752 0.046119 0.762936 0.043 Uiso 1 1 calc R U . . .
C9 C 1.00555(12) 0.20658(16) 0.68509(9) 0.0298(4) Uani 1 1 d . . . . .
C10 C 1.23377(13) 0.38709(17) 0.60372(9) 0.0335(4) Uani 1 1 d . . . . .
C11 C 1.33434(14) 0.3594(2) 0.62444(10) 0.0458(5) Uani 1 1 d . . . . .
H11A H 1.363747 0.304437 0.664176 0.055 Uiso 1 1 calc R U . . .
C12 C 1.38432(13) 0.4458(2) 0.56275(10) 0.0473(5) Uani 1 1 d . . . . .
H12A H 1.423264 0.388541 0.524940 0.057 Uiso 1 1 calc R U . . .
H12B H 1.427352 0.528051 0.580311 0.057 Uiso 1 1 calc R U . . .
C13 C 1.26819(14) 0.48401(18) 0.54054(10) 0.0437(5) Uani 1 1 d . . . . .
H13A H 1.249433 0.585876 0.547944 0.052 Uiso 1 1 calc R U . . .
H13B H 1.247016 0.450231 0.490084 0.052 Uiso 1 1 calc R U . . .
O14 O 0.68048(9) 0.15007(12) 0.66214(7) 0.0432(3) Uani 1 1 d . . . . .
C15 C 0.61795(13) 0.24008(19) 0.61456(11) 0.0468(5) Uani 1 1 d . . . . .
H15A H 0.643523 0.231808 0.562817 0.070 Uiso 1 1 calc R U . . .
H15B H 0.624467 0.339558 0.631225 0.070 Uiso 1 1 calc R U . . .
H15C H 0.543002 0.210602 0.617015 0.070 Uiso 1 1 calc R U . . .

loop_
_atom_site_aniso_label
_atom_site_aniso_U_11
_atom_site_aniso_U_22
_atom_site_aniso_U_33
_atom_site_aniso_U_23
_atom_site_aniso_U_13
_atom_site_aniso_U_12
N1 0.0344(9) 0.0368(8) 0.0275(8) 0.0047(7) -0.0054(7) 0.0053(7)
C2 0.0398(10) 0.0263(8) 0.0232(9) -0.0026(7) 0.0003(8) 0.0000(8)
C3 0.0417(10) 0.0328(9) 0.0262(9) 0.0054(8) -0.0016(8) 0.0045(8)
C4 0.0377(10) 0.0286(8) 0.0223(9) -0.0004(7) 0.0023(8) 0.0052(8)
C5 0.0374(10) 0.0334(9) 0.0277(10) 0.0002(8) -0.0005(8) 0.0079(8)
C6 0.0342(11) 0.0344(10) 0.0304(10) -0.0067(8) 0.0065(8) 0.0055(8)
C7 0.0436(11) 0.0350(9) 0.0298(9) 0.0030(8) 0.0100(8) 0.0009(9)
C8 0.0453(12) 0.0358(10) 0.0272(10) 0.0070(8) 0.0017(8) 0.0088(9)
C9 0.0357(10) 0.0306(9) 0.0232(9) -0.0023(7) 0.0014(8) 0.0055(8)
C10 0.0418(11) 0.0312(9) 0.0275(9) -0.0040(8) 0.0006(9) 0.0002(8)
C11 0.0370(11) 0.0569(12) 0.0436(12) 0.0076(10) 0.0013(9) 0.0001(9)
C12 0.0456(12) 0.0531(11) 0.0431(12) -0.0088(9) 0.0077(10) -0.0142(9)
C13 0.0594(13) 0.0362(10) 0.0355(11) -0.0019(8) -0.0016(9) -0.0114(9)
O14 0.0347(8) 0.0493(7) 0.0458(8) 0.0001(6) 0.0071(6) 0.0039(6)
C15 0.0342(10) 0.0547(11) 0.0517(13) -0.0079(10) -0.0008(9) 0.0087(9)

loop_
_atom_type_symbol
_atom_type_description
_atom_type_scat_dispersion_real
_atom_type_scat_dispersion_imag
_atom_type_scat_source
C C 0.0033 0.0016 'International Tables Vol C Tables 4.2.6.8 and 6.1.1.4'
H H 0.0000 0.0000 'International Tables Vol C Tables 4.2.6.8 and 6.1.1.4'
N N 0.0061 0.0033 'International Tables Vol C Tables 4.2.6.8 and 6.1.1.4'
O O 0.0106 0.0060 'International Tables Vol C Tables 4.2.6.8 and 6.1.1.4'

loop_
_geom_angle_atom_site_label_1
_geom_angle_atom_site_label_2
_geom_angle_atom_site_label_3
_geom_angle
_geom_angle_site_symmetry_1
_geom_angle_site_symmetry_3
_geom_angle_publ_flag
C2 N1 C9 109.21(12) . . ?
C3 C2 N1 108.43(14) . . ?
C3 C2 C10 129.07(15) . . ?
N1 C2 C10 122.38(14) . . ?
C2 C3 C4 108.21(14) . . ?
C5 C4 C9 119.60(15) . . ?
C5 C4 C3 133.96(15) . . ?
C9 C4 C3 106.39(14) . . ?
C6 C5 C4 118.23(15) . . ?
C5 C6 O14 124.49(15) . . ?
C5 C6 C7 121.32(16) . . ?
O14 C6 C7 114.19(14) . . ?
C8 C7 C6 121.61(15) . . ?
C7 C8 C9 117.52(15) . . ?
N1 C9 C8 130.45(15) . . ?
N1 C9 C4 107.74(14) . . ?
C8 C9 C4 121.70(15) . . ?
C11 C10 C2 136.44(16) . . ?
C11 C10 C13 93.04(14) . . ?
C2 C10 C13 130.39(15) . . ?
C10 C11 C12 94.96(15) . . ?
C11 C12 C13 85.38(13) . . ?
C10 C13 C12 86.52(13) . . ?
C6 O14 C15 117.31(13) . . ?

loop_
_geom_bond_atom_site_label_1
_geom_bond_atom_site_label_2
_geom_bond_distance
_geom_bond_site_symmetry_2
_geom_bond_publ_flag
N1 C2 1.3785(19) . ?
N1 C9 1.3791(18) . ?
C2 C3 1.369(2) . ?
C2 C10 1.444(2) . ?
C3 C4 1.423(2) . ?
C4 C5 1.406(2) . ?
C4 C9 1.406(2) . ?
C5 C6 1.374(2) . ?
C6 O14 1.3843(18) . ?
C6 C7 1.401(2) . ?
C7 C8 1.371(2) . ?
C8 C9 1.395(2) . ?
C10 C11 1.339(2) . ?
C10 C13 1.509(2) . ?
C11 C12 1.502(2) . ?
C12 C13 1.550(2) . ?
O14 C15 1.429(2) . ?

loop_
_geom_hbond_atom_site_label_D
_geom_hbond_atom_site_label_H
_geom_hbond_atom_site_label_A
_geom_hbond_distance_DH
_geom_hbond_distance_HA
_geom_hbond_distance_DA
_geom_hbond_angle_DHA
_geom_hbond_site_symmetry_A
_geom_hbond_publ_flag
N1 H1 O14 0.9000(1) 2.337(4) 3.0404(18) 134.9(5) 6_657 yes
